data_2000012
loop_
_publ_author_name
'Retoux, R.'
'Hayes, P.'
'Maignan, C.'

_publ_section_title
;
 (5S,SS)-7-Methyl-8-p-toluenesulfinyl-1,6-dioxaspiro[4.5]dec-7-ene
;
_journal_issue 1
_journal_name_full
;
 Acta Crystallographica, Section C: Crystal Structure Communications
;
_journal_page_first 93
_journal_page_last 94
_journal_paper_doi 10.1107/s0108270194007298
_journal_volume 51
_journal_year 1995
_chemical_formula_sum 'C16 H20 O3 S'
_space_group_IT_number 19
_symmetry_cell_setting orthorhombic
_symmetry_Int_Tables_number 19
_symmetry_space_group_name_Hall 'P 2ac 2ab'
_symmetry_space_group_name_H-M 'P 21 21 21'
_cell_angle_alpha 90
_cell_angle_beta 90
_cell_angle_gamma 90
_cell_formula_units_Z 4
_cell_length_a 7.9680(14)
_cell_length_b 8.1104(11)
_cell_length_c 23.761(3)
_cell_volume 1535.523
_exptl_crystal_colour Colorless
_exptl_crystal_density_diffrn 1.265
_refine_ls_R_factor_gt 0.0514
_refine_ls_wR_factor_gt 0.0514
_cod_original_formula_sum 'C16 H20 O3 S1'
_cod_database_code 2000012

loop_
_symmetry_equiv_pos_site_id
_symmetry_equiv_pos_as_xyz
1 x,y,z
2 1/2+x,1/2-y,-z
3 -x,1/2+y,1/2-z
4 1/2-x,-y,1/2+z

loop_
_atom_site_label
_atom_site_type_symbol
_atom_site_fract_x
_atom_site_fract_y
_atom_site_fract_z
S1 S 0.92832(10) 0.51629(9) 0.86263(3)
O1 O 0.8354(5) 0.6597(3) 0.88601(11)
O2 O 0.8600(2) 0.3954(3) 0.70150(8)
O3 O 0.6470(3) 0.5830(3) 0.68440(9)
C1 C 0.8600(4) 0.3407(4) 0.90273(12)
C2 C 0.7631(4) 0.3635(4) 0.95041(13)
C3 C 0.7202(5) 0.2284(5) 0.98276(13)
C4 C 0.7738(4) 0.0711(4) 0.96915(13)
C5 C 0.8691(5) 0.0501(4) 0.92021(14)
C6 C 0.9125(4) 0.1838(4) 0.88756(12)
C7 C 0.7331(7) -0.0760(6) 1.00576(2)
C8 C 0.8320(3) 0.4630(3) 0.79788(11)
C9 C 0.6446(4) 0.4595(4) 0.79664(12)
C10 C 0.5887(4) 0.3595(4) 0.74638(14)
C11 C 0.6811(4) 0.4146(4) 0.69368(12)
C12 C 0.9264(3) 0.4328(3) 0.75319(11)
C13 C 0.6377(5) 0.3249(4) 0.6392(2)
C14 C 0.6653(6) 0.4585(7) 0.5951(2)
C15 C 0.6204(6) 0.6126(5) 0.6258(2)
C16 C 1.11562(4) 0.4248(4) 0.74984(15)
H1 H 0.7170(55) 0.4854(24) 0.9605(20)
H2 H 0.6381(47) 0.2542(70) 1.01724(13)
H3 H 0.9037(57) -0.0701(26) 0.9044(19)
H4 H 0.9866(54) 0.1710(56) 0.8497(12)
H5 H 0.7308(40) -0.1905(27) 0.9824(14)
H6 H 0.6147(21) -0.0592(48) 1.0272(13)
H7 H 0.8336(31) -0.0798(48) 1.0363(11)
H8 H 0.5774(48) 0.3927(42) 0.8289(15)
H9 H 0.5803(45) 0.5742(28) 0.7879(18)
H10 H 0.4592(16) 0.3869(42) 0.7364(20)
H11 H 0.6040(43) 0.2278(9) 0.7514(19)
H12 H 0.5053(10) 0.2958(40) 0.6382(19)
H13 H 0.7101(35) 0.2125(23) 0.6359(21)
H14 H 0.5874(39) 0.4288(65) 0.5592(11)
H15 H 0.7960(13) 0.4531(66) 0.5829(16)
H16 H 0.5050(24) 0.6665(42) 0.6105(19)
H17 H 0.7219(30) 0.6995(36) 0.6204(18)
H18 H 1.15684(49) 0.4869(34) 0.7876(8)
H19 H 1.16285(48) 0.4896(34) 0.7134(9)
H20 H 1.16284(45) 0.2998(16) 0.7498(13)

loop_
_atom_type_symbol
_atom_type_radius_bond
C 0.68
H 0.23
O 0.68
S 1.02
